data_1572930
loop_
_publ_author_name
'Sarkar, Prasenjit'
'Manamel, Litty Thomas'
'Saha, Puranjay'
'Jana, Chinmay'
'Sarmah, Amrit'
'Mohanan, Kannan Udaya'
'Das, Bikas C.'
'Mukherjee, Chandan'

_publ_section_title
;
 A Triradical-Containing Trinuclear Pd(II) Complex: Spin-Polarized
 Electronic Transmission, Analog Resistive Switching and Neuromorphic
 Advancements
;
_journal_name_full 'Materials Horizons'
_journal_paper_doi 10.1039/D4MH00928B
_journal_year 2024
_chemical_compound_source synthesis
_chemical_formula_sum 'C60 H72 N3 O3 Pd3 Se3'
_chemical_formula_weight 1439.28
_space_group_crystal_system triclinic
_space_group_IT_number 2
_space_group_name_Hall '-P 1'
_space_group_name_H-M_alt 'P -1'
_symmetry_cell_setting triclinic
_atom_sites_solution_hydrogens geom
_audit_creation_method SHELXL-2018/3
_audit_update_record
;
2023-07-21 deposited with the CCDC.	2024-10-23 downloaded from the CCDC.
;
_cell_angle_alpha 79.8730(10)
_cell_angle_beta 77.5150(10)
_cell_angle_gamma 64.584(2)
_cell_formula_units_Z 4
_cell_length_a 14.0778(3)
_cell_length_b 15.5286(3)
_cell_length_c 31.7803(4)
_cell_measurement_reflns_used 17351
_cell_measurement_temperature 100.00(13)
_cell_measurement_theta_max 28.5460
_cell_measurement_theta_min 2.6250
_cell_volume 6099.4(2)
_computing_cell_refinement 'CrysAlisPro 1.171.40.23a (Rigaku OD, 2018)'
_computing_data_collection 'CrysAlisPro 1.171.40.23a (Rigaku OD, 2018)'
_computing_data_reduction 'CrysAlisPro 1.171.40.23a (Rigaku OD, 2018)'
_computing_structure_refinement 'SHELXL-2018/3 (Sheldrick, 2018)'
_diffrn_ambient_temperature 100.00(13)
_diffrn_detector 'CCD plate'
_diffrn_measured_fraction_theta_full 0.999
_diffrn_measured_fraction_theta_max 0.999
_diffrn_measurement_device_type 'SuperNova, Single source at offset/far, Eos'
_diffrn_radiation_probe x-ray
_diffrn_radiation_type MoK\a
_diffrn_radiation_wavelength 0.71073
_diffrn_reflns_av_R_equivalents 0.0443
_diffrn_reflns_av_unetI/netI 0.0715
_diffrn_reflns_Laue_measured_fraction_full 0.999
_diffrn_reflns_Laue_measured_fraction_max 0.999
_diffrn_reflns_limit_h_max 16
_diffrn_reflns_limit_h_min -16
_diffrn_reflns_limit_k_max 16
_diffrn_reflns_limit_k_min -18
_diffrn_reflns_limit_l_max 37
_diffrn_reflns_limit_l_min -37
_diffrn_reflns_number 41832
_diffrn_reflns_point_group_measured_fraction_full 0.999
_diffrn_reflns_point_group_measured_fraction_max 0.999
_diffrn_reflns_theta_full 24.999
_diffrn_reflns_theta_max 24.999
_diffrn_reflns_theta_min 2.247
_exptl_absorpt_coefficient_mu 2.709
_exptl_absorpt_correction_T_max 1.00000
_exptl_absorpt_correction_T_min 0.28840
_exptl_absorpt_correction_type multi-scan
_exptl_crystal_colour brown
_exptl_crystal_density_diffrn 1.567
_exptl_crystal_description block
_exptl_crystal_F_000 2868
_exptl_crystal_recrystallization_method 'chloroform and acetonitrile'
_exptl_crystal_size_max 0.35
_exptl_crystal_size_mid 0.33
_exptl_crystal_size_min 0.31
_refine_diff_density_max 1.671
_refine_diff_density_min -1.544
_refine_diff_density_rms 0.147
_refine_ls_extinction_method none
_refine_ls_goodness_of_fit_ref 1.045
_refine_ls_hydrogen_treatment constr
_refine_ls_matrix_type full
_refine_ls_number_parameters 1333
_refine_ls_number_reflns 21485
_refine_ls_number_restraints 0
_refine_ls_restrained_S_all 1.045
_refine_ls_R_factor_all 0.0594
_refine_ls_R_factor_gt 0.0473
_refine_ls_shift/su_max 0.001
_refine_ls_shift/su_mean 0.000
_refine_ls_structure_factor_coef Fsqd
_refine_ls_weighting_details 'w=1/[\s^2^(Fo^2^)+(0.0536P)^2^+2.2813P] where P=(Fo^2^+2Fc^2^)/3'
_refine_ls_weighting_scheme calc
_refine_ls_wR_factor_gt 0.1126
_refine_ls_wR_factor_ref 0.1192
_reflns_Friedel_coverage 0.000
_reflns_number_gt 17281
_reflns_number_total 21485
_reflns_threshold_expression 'I > 2\s(I)'
_cod_data_source_file d4mh00928b2.cif
_cod_data_source_block shelx
_cod_database_code 1572930
_shelx_shelxl_version_number 2018/3
_shelx_space_group_comment
;
The symmetry employed for this shelxl refinement is uniquely defined
by the following loop, which should always be used as a source of
symmetry information in preference to the above space-group names.
They are only intended as comments.
;

loop_
_space_group_symop_operation_xyz
'x, y, z'
'-x, -y, -z'

loop_
_atom_site_label
_atom_site_type_symbol
_atom_site_fract_x
_atom_site_fract_y
_atom_site_fract_z
_atom_site_U_iso_or_equiv
_atom_site_adp_type
_atom_site_occupancy
_atom_site_site_symmetry_order
_atom_site_calc_flag
_atom_site_refinement_flags_posn
_atom_site_refinement_flags_adp
_atom_site_refinement_flags_occupancy
_atom_site_disorder_assembly
_atom_site_disorder_group
Pd4 Pd 0.37386(3) 0.92509(3) 0.23886(2) 0.01186(10) Uani 1 1 d . . . . .
Pd6 Pd 0.28099(4) 0.76241(3) 0.21717(2) 0.01244(10) Uani 1 1 d . . . . .
Pd1 Pd 0.41410(4) 0.11565(3) 0.35924(2) 0.01229(10) Uani 1 1 d . . . . .
Pd3 Pd 0.36913(4) 0.31631(3) 0.28391(2) 0.01276(10) Uani 1 1 d . . . . .
Pd2 Pd 0.18998(4) 0.20742(3) 0.29757(2) 0.01267(10) Uani 1 1 d . . . . .
Pd5 Pd 0.56455(4) 0.67913(3) 0.22739(2) 0.01200(10) Uani 1 1 d . . . . .
Se5 Se 0.50304(5) 0.79501(4) 0.27693(2) 0.01307(13) Uani 1 1 d . . . . .
Se2 Se 0.33414(5) 0.06278(4) 0.31494(2) 0.01239(13) Uani 1 1 d . . . . .
Se1 Se 0.51267(5) 0.16356(4) 0.29770(2) 0.01325(13) Uani 1 1 d . . . . .
Se6 Se 0.41435(5) 0.63744(4) 0.25299(2) 0.01365(13) Uani 1 1 d . . . . .
Se4 Se 0.23687(5) 0.87340(4) 0.26987(2) 0.01441(13) Uani 1 1 d . . . . .
Se3 Se 0.29795(5) 0.26077(4) 0.23851(2) 0.01311(13) Uani 1 1 d . . . . .
O4 O 0.4739(3) 0.9838(3) 0.20316(11) 0.0171(9) Uani 1 1 d . . . . .
O1 O 0.3375(3) 0.0860(3) 0.41841(11) 0.0180(9) Uani 1 1 d . . . . .
O3 O 0.3994(3) 0.3881(3) 0.32409(11) 0.0173(9) Uani 1 1 d . . . . .
O6 O 0.1760(3) 0.8520(3) 0.17723(12) 0.0181(9) Uani 1 1 d . . . . .
O5 O 0.6417(3) 0.5844(3) 0.18145(11) 0.0179(9) Uani 1 1 d . . . . .
O2 O 0.0483(3) 0.3230(3) 0.29325(12) 0.0205(9) Uani 1 1 d . . . . .
N4 N 0.2658(4) 1.0389(3) 0.20964(13) 0.0105(10) Uani 1 1 d . . . . .
N2 N 0.0995(4) 0.1690(3) 0.34790(13) 0.0148(10) Uani 1 1 d . . . . .
N3 N 0.2562(4) 0.4462(3) 0.27262(13) 0.0118(10) Uani 1 1 d . . . . .
N6 N 0.3158(4) 0.6728(3) 0.17280(14) 0.0143(10) Uani 1 1 d . . . . .
N5 N 0.6891(4) 0.7149(3) 0.20526(13) 0.0123(10) Uani 1 1 d . . . . .
N1 N 0.4862(4) 0.1543(3) 0.39619(13) 0.0151(10) Uani 1 1 d . . . . .
C40 C 0.2427(5) 0.0155(4) 0.35768(17) 0.0151(12) Uani 1 1 d . . . . .
C61 C 0.3126(4) 1.0863(4) 0.17696(16) 0.0120(12) Uani 1 1 d . . . . .
C95 C 0.7078(4) 0.7755(4) 0.22711(15) 0.0099(11) Uani 1 1 d . . . . .
C62 C 0.4249(5) 1.0546(4) 0.17578(16) 0.0138(12) Uani 1 1 d . . . . .
C75 C 0.1570(5) 1.0631(4) 0.22347(17) 0.0169(13) Uani 1 1 d . . . . .
C35 C 0.1364(5) 0.0742(4) 0.36813(17) 0.0175(13) Uani 1 1 d . . . . .
C42 C 0.3226(4) 0.4732(4) 0.32841(17) 0.0135(12) Uani 1 1 d . . . . .
C80 C 0.1288(5) 0.9907(4) 0.24832(17) 0.0174(13) Uani 1 1 d . . . . .
C100 C 0.6278(4) 0.8223(4) 0.26019(16) 0.0127(12) Uani 1 1 d . . . . .
C39 C 0.2858(5) -0.0790(4) 0.37536(16) 0.0173(13) Uani 1 1 d . . . . .
H39 H 0.357805 -0.117180 0.367958 0.021 Uiso 1 1 calc R U . . .
C21 C 0.0089(5) 0.2448(4) 0.36110(18) 0.0167(13) Uani 1 1 d . . . . .
C99 C 0.6378(5) 0.8856(4) 0.28274(17) 0.0172(13) Uani 1 1 d . . . . .
H99 H 0.582454 0.918021 0.303796 0.021 Uiso 1 1 calc R U . . .
C115 C 0.3797(5) 0.5748(4) 0.18006(17) 0.0153(13) Uani 1 1 d . . . . .
C56 C 0.1988(5) 0.3887(4) 0.22164(16) 0.0149(13) Uani 1 1 d . . . . .
C15 C 0.5712(5) 0.1805(4) 0.37694(16) 0.0142(12) Uani 1 1 d . . . . .
C43 C 0.3182(4) 0.5339(4) 0.35804(16) 0.0130(12) Uani 1 1 d . . . . .
C2 C 0.3625(5) 0.1141(4) 0.44872(17) 0.0158(13) Uani 1 1 d . . . . .
C101 C 0.2784(5) 0.7195(4) 0.13577(17) 0.0143(12) Uani 1 1 d . . . . .
C55 C 0.1975(4) 0.4676(4) 0.23888(16) 0.0126(12) Uani 1 1 d . . . . .
C41 C 0.2399(5) 0.5053(4) 0.30209(17) 0.0162(13) Uani 1 1 d . . . . .
C1 C 0.4394(5) 0.1562(4) 0.43879(16) 0.0141(12) Uani 1 1 d . . . . .
C116 C 0.4370(5) 0.5455(4) 0.21391(16) 0.0131(12) Uani 1 1 d . . . . .
C102 C 0.1992(5) 0.8168(4) 0.14024(18) 0.0164(13) Uani 1 1 d . . . . .
C81 C 0.7452(5) 0.6765(4) 0.16729(17) 0.0163(13) Uani 1 1 d . . . . .
C76 C 0.0765(5) 1.1533(4) 0.21728(18) 0.0224(14) Uani 1 1 d . . . . .
H76 H 0.093947 1.204040 0.203874 0.027 Uiso 1 1 calc R U . . .
C22 C -0.0180(5) 0.3265(4) 0.32920(17) 0.0159(13) Uani 1 1 d . . . . .
C63 C 0.4831(5) 1.1016(4) 0.14483(17) 0.0134(12) Uani 1 1 d . . . . .
C82 C 0.7198(5) 0.6020(4) 0.15736(16) 0.0147(12) Uani 1 1 d . . . . .
C106 C 0.3146(5) 0.6852(4) 0.09426(17) 0.0184(13) Uani 1 1 d . . . . .
H106 H 0.369048 0.624549 0.090983 0.022 Uiso 1 1 calc R U . . .
C64 C 0.4251(5) 1.1726(4) 0.11661(17) 0.0159(13) Uani 1 1 d . . . . .
H64 H 0.460575 1.204966 0.096882 0.019 Uiso 1 1 calc R U . . .
C67 C 0.6005(5) 1.0716(4) 0.14437(17) 0.0150(12) Uani 1 1 d . . . . .
C86 C 0.8175(4) 0.7072(4) 0.13707(17) 0.0138(12) Uani 1 1 d . . . . .
H86 H 0.828445 0.759313 0.142019 0.017 Uiso 1 1 calc R U . . .
C3 C 0.3128(5) 0.1057(4) 0.49281(17) 0.0158(13) Uani 1 1 d . . . . .
C38 C 0.2204(5) -0.1155(4) 0.40404(18) 0.0209(14) Uani 1 1 d . . . . .
H38 H 0.248127 -0.178354 0.416452 0.025 Uiso 1 1 calc R U . . .
C117 C 0.5055(5) 0.4502(4) 0.22216(18) 0.0205(14) Uani 1 1 d . . . . .
H117 H 0.546830 0.432818 0.243941 0.025 Uiso 1 1 calc R U . . .
C57 C 0.1363(5) 0.4037(4) 0.19146(16) 0.0178(13) Uani 1 1 d . . . . .
H57 H 0.133807 0.351563 0.181845 0.021 Uiso 1 1 calc R U . . .
C46 C 0.1450(5) 0.5896(4) 0.31204(18) 0.0198(13) Uani 1 1 d . . . . .
H46 H 0.089147 0.608803 0.296517 0.024 Uiso 1 1 calc R U . . .
C47 C 0.4097(5) 0.5053(4) 0.38334(17) 0.0174(13) Uani 1 1 d . . . . .
C105 C 0.2711(5) 0.7393(4) 0.05904(17) 0.0174(13) Uani 1 1 d . . . . .
C84 C 0.8537(5) 0.5794(4) 0.09503(18) 0.0211(14) Uani 1 1 d . . . . .
H84 H 0.894462 0.545151 0.071484 0.025 Uiso 1 1 calc R U . . .
C83 C 0.7828(5) 0.5490(4) 0.12106(17) 0.0167(13) Uani 1 1 d . . . . .
C66 C 0.2605(5) 1.1578(4) 0.14490(16) 0.0127(12) Uani 1 1 d . . . . .
H66 H 0.188721 1.175039 0.144476 0.015 Uiso 1 1 calc R U . . .
C65 C 0.3153(5) 1.2011(4) 0.11488(16) 0.0148(12) Uani 1 1 d . . . . .
C6 C 0.4558(5) 0.1979(4) 0.47103(16) 0.0160(13) Uani 1 1 d . . . . .
H6 H 0.501237 0.229319 0.463830 0.019 Uiso 1 1 calc R U . . .
C20 C 0.5908(4) 0.1940(4) 0.33123(17) 0.0155(13) Uani 1 1 d . . . . .
C85 C 0.8709(5) 0.6610(4) 0.10094(16) 0.0156(13) Uani 1 1 d . . . . .
C60 C 0.1420(5) 0.5604(4) 0.22012(17) 0.0180(13) Uani 1 1 d . . . . .
H60 H 0.144332 0.612918 0.229413 0.022 Uiso 1 1 calc R U . . .
C79 C 0.0229(5) 1.0067(4) 0.2614(2) 0.0270(15) Uani 1 1 d . . . . .
H79 H 0.005244 0.957493 0.276877 0.032 Uiso 1 1 calc R U . . .
C120 C 0.3826(5) 0.5035(4) 0.15678(17) 0.0160(13) Uani 1 1 d . . . . .
H120 H 0.340862 0.520524 0.135144 0.019 Uiso 1 1 calc R U . . .
C44 C 0.2267(5) 0.6147(4) 0.36475(17) 0.0196(14) Uani 1 1 d . . . . .
H44 H 0.222972 0.654960 0.384086 0.023 Uiso 1 1 calc R U . . .
C48 C 0.5168(5) 0.4758(5) 0.35325(19) 0.0264(15) Uani 1 1 d . . . . .
H48A H 0.527437 0.423133 0.338194 0.040 Uiso 1 1 calc R U . . .
H48B H 0.572965 0.456760 0.369993 0.040 Uiso 1 1 calc R U . . .
H48C H 0.517283 0.528919 0.332670 0.040 Uiso 1 1 calc R U . . .
C36 C 0.0686(5) 0.0366(4) 0.39602(18) 0.0206(14) Uani 1 1 d . . . . .
H36 H -0.004089 0.073694 0.402259 0.025 Uiso 1 1 calc R U . . .
C104 C 0.1870(5) 0.8302(4) 0.06515(19) 0.0204(14) Uani 1 1 d . . . . .
H104 H 0.154717 0.864599 0.041297 0.024 Uiso 1 1 calc R U . . .
C103 C 0.1490(5) 0.8716(4) 0.10340(18) 0.0186(13) Uani 1 1 d . . . . .
C4 C 0.3368(5) 0.1438(4) 0.52306(17) 0.0194(14) Uani 1 1 d . . . . .
H4 H 0.306290 0.136789 0.551774 0.023 Uiso 1 1 calc R U . . .
C16 C 0.6444(5) 0.1857(4) 0.39929(18) 0.0200(14) Uani 1 1 d . . . . .
H16 H 0.638750 0.170386 0.429106 0.024 Uiso 1 1 calc R U . . .
C69 C 0.6625(5) 0.9660(4) 0.13550(18) 0.0220(14) Uani 1 1 d . . . . .
H69A H 0.640562 0.926500 0.158740 0.033 Uiso 1 1 calc R U . . .
H69B H 0.737402 0.948744 0.133419 0.033 Uiso 1 1 calc R U . . .
H69C H 0.648286 0.956732 0.108808 0.033 Uiso 1 1 calc R U . . .
C26 C -0.0508(5) 0.2527(4) 0.40365(17) 0.0163(13) Uani 1 1 d . . . . .
H26 H -0.029350 0.202500 0.425146 0.020 Uiso 1 1 calc R U . . .
C119 C 0.4486(5) 0.4073(4) 0.16655(18) 0.0220(14) Uani 1 1 d . . . . .
H119 H 0.449575 0.360388 0.151625 0.026 Uiso 1 1 calc R U . . .
C68 C 0.6186(5) 1.0851(4) 0.18833(18) 0.0225(14) Uani 1 1 d . . . . .
H68A H 0.579374 1.150924 0.194082 0.034 Uiso 1 1 calc R U . . .
H68B H 0.693135 1.067393 0.187665 0.034 Uiso 1 1 calc R U . . .
H68C H 0.594643 1.045293 0.210705 0.034 Uiso 1 1 calc R U . . .
C19 C 0.6709(5) 0.2228(4) 0.31016(18) 0.0183(13) Uani 1 1 d . . . . .
H19 H 0.679738 0.235513 0.280199 0.022 Uiso 1 1 calc R U . . .
C23 C -0.1168(5) 0.4075(4) 0.33803(17) 0.0161(13) Uani 1 1 d . . . . .
C96 C 0.8033(5) 0.7874(4) 0.22041(17) 0.0184(13) Uani 1 1 d . . . . .
H96 H 0.860246 0.752361 0.200524 0.022 Uiso 1 1 calc R U . . .
C58 C 0.0759(5) 0.4964(4) 0.17484(18) 0.0226(14) Uani 1 1 d . . . . .
H58 H 0.030885 0.506680 0.155238 0.027 Uiso 1 1 calc R U . . .
C98 C 0.7314(5) 0.9009(4) 0.27382(18) 0.0207(14) Uani 1 1 d . . . . .
H98 H 0.738227 0.944419 0.288402 0.025 Uiso 1 1 calc R U . . .
C91 C 0.9443(5) 0.6943(4) 0.06572(17) 0.0203(14) Uani 1 1 d . . . . .
C5 C 0.4048(5) 0.1927(4) 0.51344(17) 0.0180(13) Uani 1 1 d . . . . .
C97 C 0.8145(5) 0.8501(4) 0.24274(18) 0.0201(13) Uani 1 1 d . . . . .
H97 H 0.877726 0.858555 0.237084 0.024 Uiso 1 1 calc R U . . .
C37 C 0.1132(5) -0.0580(4) 0.41421(18) 0.0226(15) Uani 1 1 d . . . . .
H37 H 0.069658 -0.082906 0.433682 0.027 Uiso 1 1 calc R U . . .
C59 C 0.0845(5) 0.5734(4) 0.18819(16) 0.0167(13) Uani 1 1 d . . . . .
H59 H 0.050351 0.634711 0.175108 0.020 Uiso 1 1 calc R U . . .
C112 C 0.3197(5) 0.7026(4) 0.01432(17) 0.0195(13) Uani 1 1 d . . . . .
C14 C 0.4410(6) 0.1697(5) 0.58946(18) 0.0284(16) Uani 1 1 d . . . . .
H14A H 0.386563 0.145739 0.599096 0.043 Uiso 1 1 calc R U . . .
H14B H 0.444436 0.201469 0.612047 0.043 Uiso 1 1 calc R U . . .
H14C H 0.508424 0.117355 0.582457 0.043 Uiso 1 1 calc R U . . .
C7 C 0.2325(5) 0.0587(4) 0.50459(17) 0.0171(13) Uani 1 1 d . . . . .
C18 C 0.7369(5) 0.2326(4) 0.33282(18) 0.0223(14) Uani 1 1 d . . . . .
H18 H 0.790124 0.252226 0.318274 0.027 Uiso 1 1 calc R U . . .
C45 C 0.1364(5) 0.6412(4) 0.34394(19) 0.0226(14) Uani 1 1 d . . . . .
C73 C 0.2862(5) 1.3664(4) 0.07899(19) 0.0219(14) Uani 1 1 d . . . . .
H73A H 0.255234 1.392332 0.106433 0.033 Uiso 1 1 calc R U . . .
H73B H 0.254306 1.413200 0.056400 0.033 Uiso 1 1 calc R U . . .
H73C H 0.361465 1.349711 0.074061 0.033 Uiso 1 1 calc R U . . .
C24 C -0.1720(5) 0.4087(4) 0.37878(17) 0.0181(13) Uani 1 1 d . . . . .
H24 H -0.235474 0.461741 0.385001 0.022 Uiso 1 1 calc R U . . .
C77 C -0.0295(5) 1.1692(5) 0.2307(2) 0.0289(16) Uani 1 1 d . . . . .
H77 H -0.082476 1.229852 0.225598 0.035 Uiso 1 1 calc R U . . .
C17 C 0.7252(5) 0.2134(4) 0.37731(18) 0.0219(14) Uani 1 1 d . . . . .
H17 H 0.771322 0.219117 0.392584 0.026 Uiso 1 1 calc R U . . .
C11 C 0.4145(5) 0.2408(4) 0.54916(18) 0.0230(14) Uani 1 1 d . . . . .
C25 C -0.1394(5) 0.3341(4) 0.41269(17) 0.0179(13) Uani 1 1 d . . . . .
C49 C 0.4118(5) 0.4201(4) 0.41652(18) 0.0260(15) Uani 1 1 d . . . . .
H49A H 0.345898 0.438331 0.436328 0.039 Uiso 1 1 calc R U . . .
H49B H 0.469823 0.401172 0.432230 0.039 Uiso 1 1 calc R U . . .
H49C H 0.420967 0.367508 0.401773 0.039 Uiso 1 1 calc R U . . .
C9 C 0.2832(5) -0.0407(4) 0.48999(17) 0.0233(15) Uani 1 1 d . . . . .
H9A H 0.235460 -0.071893 0.500225 0.035 Uiso 1 1 calc R U . . .
H9B H 0.348393 -0.076822 0.501509 0.035 Uiso 1 1 calc R U . . .
H9C H 0.298124 -0.036778 0.458945 0.035 Uiso 1 1 calc R U . . .
C88 C 0.6505(5) 0.4954(5) 0.1035(2) 0.0318(17) Uani 1 1 d . . . . .
H88A H 0.641522 0.441417 0.097088 0.048 Uiso 1 1 calc R U . . .
H88B H 0.638708 0.543090 0.079215 0.048 Uiso 1 1 calc R U . . .
H88C H 0.600163 0.521889 0.128466 0.048 Uiso 1 1 calc R U . . .
C72 C 0.1466(5) 1.3052(4) 0.08350(19) 0.0235(14) Uani 1 1 d . . . . .
H72A H 0.132815 1.250550 0.081898 0.035 Uiso 1 1 calc R U . . .
H72B H 0.119403 1.353258 0.060495 0.035 Uiso 1 1 calc R U . . .
H72C H 0.112188 1.330708 0.110855 0.035 Uiso 1 1 calc R U . . .
C71 C 0.2661(5) 1.2753(4) 0.07913(18) 0.0194(13) Uani 1 1 d . . . . .
C50 C 0.3973(5) 0.5876(4) 0.4075(2) 0.0275(15) Uani 1 1 d . . . . .
H50A H 0.397399 0.641025 0.387108 0.041 Uiso 1 1 calc R U . . .
H50B H 0.455370 0.566738 0.423395 0.041 Uiso 1 1 calc R U . . .
H50C H 0.331244 0.606484 0.427260 0.041 Uiso 1 1 calc R U . . .
C27 C -0.1541(5) 0.4908(4) 0.30277(18) 0.0209(14) Uani 1 1 d . . . . .
C118 C 0.5122(5) 0.3813(4) 0.19815(18) 0.0233(15) Uani 1 1 d . . . . .
H118 H 0.559228 0.317883 0.203193 0.028 Uiso 1 1 calc R U . . .
C114 C 0.3488(6) 0.5950(4) 0.0159(2) 0.0327(17) Uani 1 1 d . . . . .
H11A H 0.398583 0.560531 0.035715 0.049 Uiso 1 1 calc R U . . .
H11B H 0.380483 0.573971 -0.012404 0.049 Uiso 1 1 calc R U . . .
H11C H 0.285687 0.583078 0.025546 0.049 Uiso 1 1 calc R U . . .
C70 C 0.6465(5) 1.1319(4) 0.10981(18) 0.0226(14) Uani 1 1 d . . . . .
H70A H 0.635439 1.126297 0.081818 0.034 Uiso 1 1 calc R U . . .
H70B H 0.721374 1.109447 0.110128 0.034 Uiso 1 1 calc R U . . .
H70C H 0.611309 1.197808 0.115845 0.034 Uiso 1 1 calc R U . . .
C113 C 0.2425(5) 0.7542(4) -0.01840(17) 0.0233(14) Uani 1 1 d . . . . .
H11D H 0.177531 0.745605 -0.008020 0.035 Uiso 1 1 calc R U . . .
H11E H 0.274259 0.728075 -0.045764 0.035 Uiso 1 1 calc R U . . .
H11F H 0.227277 0.821309 -0.021872 0.035 Uiso 1 1 calc R U . . .
C107 C 0.0614(6) 0.9722(5) 0.1078(2) 0.0282(15) Uani 1 1 d . . . . .
C74 C 0.3187(5) 1.2331(5) 0.03534(18) 0.0296(16) Uani 1 1 d . . . . .
H74A H 0.394543 1.211823 0.032293 0.044 Uiso 1 1 calc R U . . .
H74B H 0.292479 1.281370 0.012267 0.044 Uiso 1 1 calc R U . . .
H74C H 0.301964 1.179930 0.034165 0.044 Uiso 1 1 calc R U . . .
C30 C -0.2605(5) 0.5697(4) 0.31851(19) 0.0251(15) Uani 1 1 d . . . . .
H30A H -0.311951 0.542821 0.329782 0.038 Uiso 1 1 calc R U . . .
H30B H -0.284344 0.616904 0.294801 0.038 Uiso 1 1 calc R U . . .
H30C H -0.252410 0.599161 0.340867 0.038 Uiso 1 1 calc R U . . .
C87 C 0.7642(5) 0.4629(5) 0.11276(19) 0.0264(15) Uani 1 1 d . . . . .
C34 C -0.3190(5) 0.4084(5) 0.46024(18) 0.0258(15) Uani 1 1 d . . . . .
H34A H -0.347998 0.374560 0.447911 0.039 Uiso 1 1 calc R U . . .
H34B H -0.331040 0.469269 0.443824 0.039 Uiso 1 1 calc R U . . .
H34C H -0.353163 0.418206 0.489664 0.039 Uiso 1 1 calc R U . . .
C31 C -0.1999(5) 0.3500(4) 0.45916(18) 0.0195(13) Uani 1 1 d . . . . .
C109 C 0.1065(6) 1.0398(4) 0.1173(2) 0.0327(17) Uani 1 1 d . . . . .
H10A H 0.136174 1.015936 0.143583 0.049 Uiso 1 1 calc R U . . .
H10B H 0.050350 1.102532 0.120300 0.049 Uiso 1 1 calc R U . . .
H10C H 0.160972 1.043221 0.093792 0.049 Uiso 1 1 calc R U . . .
C13 C 0.5008(6) 0.2796(5) 0.53603(18) 0.0278(16) Uani 1 1 d . . . . .
H13A H 0.567309 0.229303 0.525873 0.042 Uiso 1 1 calc R U . . .
H13B H 0.508076 0.303272 0.560588 0.042 Uiso 1 1 calc R U . . .
H13C H 0.481260 0.330774 0.513373 0.042 Uiso 1 1 calc R U . . .
C93 C 1.0551(6) 0.6138(5) 0.0585(2) 0.0399(19) Uani 1 1 d . . . . .
H93A H 1.049820 0.558189 0.051829 0.060 Uiso 1 1 calc R U . . .
H93B H 1.086640 0.598566 0.084214 0.060 Uiso 1 1 calc R U . . .
H93C H 1.098599 0.633957 0.034805 0.060 Uiso 1 1 calc R U . . .
C78 C -0.0573(6) 1.0948(5) 0.2519(2) 0.0362(18) Uani 1 1 d . . . . .
H78 H -0.128442 1.104199 0.259490 0.043 Uiso 1 1 calc R U . . .
C29 C -0.0739(5) 0.5357(4) 0.2898(2) 0.0287(16) Uani 1 1 d . . . . .
H29A H -0.098013 0.588442 0.268202 0.043 Uiso 1 1 calc R U . . .
H29B H -0.006116 0.488782 0.278282 0.043 Uiso 1 1 calc R U . . .
H29C H -0.066899 0.558314 0.314725 0.043 Uiso 1 1 calc R U . . .
C8 C 0.1348(5) 0.1207(5) 0.4834(2) 0.0309(16) Uani 1 1 d . . . . .
H8A H 0.155378 0.125795 0.452496 0.046 Uiso 1 1 calc R U . . .
H8B H 0.103141 0.183410 0.493346 0.046 Uiso 1 1 calc R U . . .
H8C H 0.084174 0.092204 0.490816 0.046 Uiso 1 1 calc R U . . .
C32 C -0.1548(6) 0.4042(5) 0.47960(19) 0.0341(17) Uani 1 1 d . . . . .
H32A H -0.160013 0.462188 0.461710 0.051 Uiso 1 1 calc R U . . .
H32B H -0.081510 0.364696 0.481996 0.051 Uiso 1 1 calc R U . . .
H32C H -0.194810 0.419458 0.507861 0.051 Uiso 1 1 calc R U . . .
C28 C -0.1645(7) 0.4519(5) 0.2634(2) 0.0407(19) Uani 1 1 d . . . . .
H28A H -0.223240 0.433271 0.270678 0.061 Uiso 1 1 calc R U . . .
H28B H -0.100031 0.397423 0.255301 0.061 Uiso 1 1 calc R U . . .
H28C H -0.176599 0.500899 0.239567 0.061 Uiso 1 1 calc R U . . .
C10 C 0.1968(5) 0.0504(5) 0.55404(17) 0.0273(16) Uani 1 1 d . . . . .
H10D H 0.146109 0.021923 0.560772 0.041 Uiso 1 1 calc R U . . .
H10E H 0.164435 0.113034 0.564113 0.041 Uiso 1 1 calc R U . . .
H10F H 0.257520 0.011139 0.568002 0.041 Uiso 1 1 calc R U . . .
C111 C 0.4199(5) 0.7209(5) -0.0014(2) 0.0356(18) Uani 1 1 d . . . . .
H11G H 0.401416 0.788596 -0.004483 0.053 Uiso 1 1 calc R U . . .
H11H H 0.453572 0.695685 -0.028840 0.053 Uiso 1 1 calc R U . . .
H11I H 0.468033 0.690074 0.019253 0.053 Uiso 1 1 calc R U . . .
C90 C 0.8407(6) 0.4166(5) 0.0720(2) 0.0375(19) Uani 1 1 d . . . . .
H90A H 0.912919 0.399234 0.075414 0.056 Uiso 1 1 calc R U . . .
H90B H 0.824331 0.461592 0.046899 0.056 Uiso 1 1 calc R U . . .
H90C H 0.831967 0.360405 0.068436 0.056 Uiso 1 1 calc R U . . .
C51 C 0.0313(6) 0.7226(5) 0.3602(2) 0.0335(17) Uani 1 1 d . . . . .
C94 C 0.9559(6) 0.7792(5) 0.0781(2) 0.0397(19) Uani 1 1 d . . . . .
H94A H 0.997047 0.801920 0.054390 0.060 Uiso 1 1 calc R U . . .
H94B H 0.991415 0.759644 0.102985 0.060 Uiso 1 1 calc R U . . .
H94C H 0.886708 0.829569 0.084845 0.060 Uiso 1 1 calc R U . . .
C110 C 0.0127(6) 1.0148(5) 0.0665(2) 0.0387(18) Uani 1 1 d . . . . .
H11J H 0.067058 1.018366 0.042957 0.058 Uiso 1 1 calc R U . . .
H11K H -0.041793 1.077942 0.070487 0.058 Uiso 1 1 calc R U . . .
H11L H -0.017839 0.974999 0.059960 0.058 Uiso 1 1 calc R U . . .
C108 C -0.0301(5) 0.9711(5) 0.1445(2) 0.0373(18) Uani 1 1 d . . . . .
H10G H -0.059619 0.930091 0.138422 0.056 Uiso 1 1 calc R U . . .
H10H H -0.084417 1.034872 0.146560 0.056 Uiso 1 1 calc R U . . .
H10I H -0.003034 0.947578 0.171452 0.056 Uiso 1 1 calc R U . . .
C33 C -0.1859(6) 0.2556(4) 0.48668(19) 0.0330(18) Uani 1 1 d . . . . .
H33A H -0.232237 0.268280 0.513964 0.050 Uiso 1 1 calc R U . . .
H33B H -0.113327 0.222298 0.491524 0.050 Uiso 1 1 calc R U . . .
H33C H -0.203325 0.216809 0.471846 0.050 Uiso 1 1 calc R U . . .
C89 C 0.7856(6) 0.3873(4) 0.1514(2) 0.0313(16) Uani 1 1 d . . . . .
H89A H 0.859891 0.360709 0.153719 0.047 Uiso 1 1 calc R U . . .
H89B H 0.766244 0.337387 0.147451 0.047 Uiso 1 1 calc R U . . .
H89C H 0.744131 0.416267 0.177398 0.047 Uiso 1 1 calc R U . . .
C54 C 0.0497(6) 0.8070(5) 0.3690(3) 0.051(2) Uani 1 1 d . . . . .
H54A H -0.016272 0.862903 0.370620 0.076 Uiso 1 1 calc R U . . .
H54B H 0.100736 0.818708 0.346003 0.076 Uiso 1 1 calc R U . . .
H54C H 0.076227 0.792653 0.395929 0.076 Uiso 1 1 calc R U . . .
C12 C 0.3075(6) 0.3232(5) 0.5606(2) 0.0322(16) Uani 1 1 d . . . . .
H12A H 0.289734 0.367444 0.535432 0.048 Uiso 1 1 calc R U . . .
H12B H 0.311472 0.355505 0.582913 0.048 Uiso 1 1 calc R U . . .
H12C H 0.253639 0.298746 0.570824 0.048 Uiso 1 1 calc R U . . .
C92 C 0.9012(7) 0.7209(6) 0.0241(2) 0.047(2) Uani 1 1 d . . . . .
H92A H 0.950863 0.735572 0.001428 0.071 Uiso 1 1 calc R U . . .
H92B H 0.834514 0.775924 0.026976 0.071 Uiso 1 1 calc R U . . .
H92C H 0.890496 0.668312 0.017154 0.071 Uiso 1 1 calc R U . . .
C53 C -0.0217(8) 0.6873(6) 0.3994(4) 0.133(7) Uani 1 1 d . . . . .
H53A H -0.096696 0.726796 0.402954 0.199 Uiso 1 1 calc R U . . .
H53B H 0.006783 0.689187 0.423882 0.199 Uiso 1 1 calc R U . . .
H53C H -0.009998 0.622513 0.397120 0.199 Uiso 1 1 calc R U . . .
C52 C -0.0357(9) 0.7656(8) 0.3235(4) 0.143(7) Uani 1 1 d . . . . .
H52A H -0.070429 0.725531 0.321428 0.215 Uiso 1 1 calc R U . . .
H52B H 0.009746 0.769808 0.296673 0.215 Uiso 1 1 calc R U . . .
H52C H -0.088281 0.828486 0.329537 0.215 Uiso 1 1 calc R U . . .

loop_
_atom_site_aniso_label
_atom_site_aniso_U_11
_atom_site_aniso_U_22
_atom_site_aniso_U_33
_atom_site_aniso_U_23
_atom_site_aniso_U_13
_atom_site_aniso_U_12
Pd4 0.0117(2) 0.0138(2) 0.0082(2) -0.00076(16) 0.00213(17) -0.00521(19)
Pd6 0.0122(2) 0.0136(2) 0.0095(2) -0.00128(16) 0.00261(17) -0.00522(19)
Pd1 0.0140(3) 0.0170(2) 0.0061(2) 0.00011(16) -0.00087(17) -0.0073(2)
Pd3 0.0135(3) 0.0158(2) 0.0080(2) -0.00076(16) -0.00141(18) -0.0053(2)
Pd2 0.0137(3) 0.0147(2) 0.0077(2) 0.00090(16) -0.00015(17) -0.0055(2)
Pd5 0.0138(2) 0.0140(2) 0.0060(2) -0.00065(16) 0.00171(17) -0.00525(19)
Se5 0.0145(3) 0.0149(3) 0.0067(3) -0.0010(2) 0.0018(2) -0.0048(3)
Se2 0.0147(3) 0.0144(3) 0.0075(3) -0.0009(2) -0.0007(2) -0.0058(3)
Se1 0.0135(3) 0.0171(3) 0.0070(3) -0.0008(2) 0.0005(2) -0.0052(3)
Se6 0.0174(3) 0.0138(3) 0.0073(3) 0.0015(2) 0.0020(2) -0.0068(3)
Se4 0.0145(3) 0.0167(3) 0.0104(3) -0.0025(2) 0.0045(2) -0.0073(3)
Se3 0.0147(3) 0.0163(3) 0.0069(3) -0.0010(2) 0.0000(2) -0.0059(3)
O4 0.014(2) 0.020(2) 0.015(2) 0.0031(16) -0.0013(17) -0.0075(19)
O1 0.017(2) 0.030(2) 0.0102(19) -0.0024(17) 0.0004(17) -0.014(2)
O3 0.022(3) 0.018(2) 0.0124(19) -0.0054(16) -0.0037(17) -0.007(2)
O6 0.014(2) 0.021(2) 0.017(2) -0.0043(17) -0.0025(17) -0.0043(19)
O5 0.023(3) 0.019(2) 0.0102(19) -0.0045(16) 0.0037(18) -0.009(2)
O2 0.016(2) 0.019(2) 0.019(2) 0.0012(17) -0.0002(18) -0.0028(19)
N4 0.015(3) 0.013(2) 0.005(2) 0.0022(17) -0.0005(19) -0.009(2)
N2 0.016(3) 0.015(3) 0.010(2) 0.0029(19) 0.001(2) -0.007(2)
N3 0.013(3) 0.010(2) 0.009(2) 0.0021(18) -0.0010(19) -0.004(2)
N6 0.014(3) 0.016(3) 0.012(2) -0.0024(19) -0.001(2) -0.006(2)
N5 0.014(3) 0.012(2) 0.009(2) -0.0023(18) -0.0019(19) -0.003(2)
N1 0.013(3) 0.025(3) 0.007(2) 0.0037(19) -0.003(2) -0.009(2)
C40 0.016(3) 0.018(3) 0.012(3) -0.005(2) -0.003(2) -0.006(3)
C61 0.011(3) 0.013(3) 0.009(3) -0.003(2) 0.001(2) -0.003(2)
C95 0.015(3) 0.007(3) 0.005(2) 0.001(2) -0.002(2) -0.002(2)
C62 0.015(3) 0.014(3) 0.010(3) -0.002(2) -0.002(2) -0.003(3)
C75 0.012(3) 0.020(3) 0.017(3) -0.011(2) 0.005(2) -0.005(3)
C35 0.020(4) 0.019(3) 0.016(3) -0.001(2) -0.003(3) -0.010(3)
C42 0.009(3) 0.015(3) 0.014(3) 0.000(2) 0.002(2) -0.006(3)
C80 0.015(3) 0.016(3) 0.017(3) -0.004(2) 0.005(2) -0.004(3)
C100 0.012(3) 0.007(3) 0.011(3) 0.001(2) -0.004(2) 0.004(2)
C39 0.022(4) 0.017(3) 0.011(3) -0.002(2) -0.002(3) -0.006(3)
C21 0.014(3) 0.021(3) 0.018(3) 0.009(2) -0.008(3) -0.010(3)
C99 0.024(4) 0.015(3) 0.009(3) -0.004(2) -0.002(3) -0.003(3)
C115 0.009(3) 0.016(3) 0.016(3) 0.000(2) 0.007(2) -0.005(3)
C56 0.021(4) 0.015(3) 0.007(3) 0.003(2) 0.000(2) -0.009(3)
C15 0.016(3) 0.012(3) 0.012(3) 0.002(2) -0.001(2) -0.005(3)
C43 0.011(3) 0.018(3) 0.008(3) 0.002(2) -0.004(2) -0.003(3)
C2 0.019(3) 0.014(3) 0.013(3) 0.000(2) -0.004(2) -0.004(3)
C101 0.010(3) 0.024(3) 0.012(3) -0.004(2) 0.000(2) -0.010(3)
C55 0.009(3) 0.016(3) 0.009(3) 0.001(2) 0.003(2) -0.004(3)
C41 0.017(3) 0.018(3) 0.015(3) -0.001(2) -0.001(2) -0.010(3)
C1 0.017(3) 0.016(3) 0.009(3) 0.004(2) -0.001(2) -0.008(3)
C116 0.020(3) 0.012(3) 0.011(3) 0.004(2) -0.001(2) -0.012(3)
C102 0.011(3) 0.020(3) 0.018(3) -0.003(2) -0.002(2) -0.006(3)
C81 0.013(3) 0.021(3) 0.009(3) -0.002(2) 0.004(2) -0.003(3)
C76 0.022(4) 0.017(3) 0.023(3) -0.004(2) 0.005(3) -0.007(3)
C22 0.018(3) 0.017(3) 0.012(3) 0.002(2) -0.004(3) -0.008(3)
C63 0.016(3) 0.011(3) 0.013(3) -0.002(2) -0.003(2) -0.005(3)
C82 0.016(3) 0.016(3) 0.009(3) 0.001(2) -0.001(2) -0.005(3)
C106 0.018(4) 0.019(3) 0.021(3) -0.001(2) -0.001(3) -0.012(3)
C64 0.015(3) 0.022(3) 0.012(3) 0.001(2) 0.002(2) -0.012(3)
C67 0.010(3) 0.019(3) 0.011(3) 0.005(2) -0.001(2) -0.004(3)
C86 0.010(3) 0.010(3) 0.017(3) 0.002(2) -0.002(2) -0.001(2)
C3 0.017(3) 0.018(3) 0.014(3) 0.003(2) -0.004(2) -0.009(3)
C38 0.030(4) 0.012(3) 0.019(3) 0.000(2) -0.007(3) -0.006(3)
C117 0.020(4) 0.016(3) 0.019(3) 0.007(2) 0.005(3) -0.008(3)
C57 0.024(4) 0.022(3) 0.009(3) -0.005(2) 0.000(3) -0.011(3)
C46 0.017(4) 0.024(3) 0.019(3) -0.003(3) -0.010(3) -0.005(3)
C47 0.020(4) 0.023(3) 0.010(3) -0.002(2) -0.004(2) -0.009(3)
C105 0.018(4) 0.024(3) 0.015(3) 0.000(2) -0.002(3) -0.014(3)
C84 0.014(3) 0.028(4) 0.018(3) -0.010(3) 0.000(3) -0.004(3)
C83 0.015(3) 0.022(3) 0.013(3) -0.008(2) 0.000(2) -0.006(3)
C66 0.009(3) 0.015(3) 0.011(3) -0.002(2) -0.002(2) -0.002(3)
C65 0.015(3) 0.020(3) 0.007(3) -0.005(2) 0.000(2) -0.005(3)
C6 0.022(4) 0.023(3) 0.008(3) 0.002(2) -0.003(2) -0.016(3)
C20 0.004(3) 0.027(3) 0.011(3) 0.006(2) -0.003(2) -0.004(3)
C85 0.011(3) 0.025(3) 0.006(3) 0.000(2) 0.002(2) -0.004(3)
C60 0.020(4) 0.022(3) 0.013(3) 0.001(2) 0.001(3) -0.012(3)
C79 0.015(4) 0.020(3) 0.041(4) -0.003(3) 0.008(3) -0.008(3)
C120 0.018(3) 0.019(3) 0.011(3) -0.002(2) 0.003(2) -0.009(3)
C44 0.027(4) 0.022(3) 0.015(3) -0.006(2) -0.001(3) -0.014(3)
C48 0.022(4) 0.036(4) 0.022(3) 0.002(3) -0.005(3) -0.014(3)
C36 0.017(4) 0.020(3) 0.020(3) 0.000(2) -0.002(3) -0.005(3)
C104 0.018(4) 0.024(3) 0.022(3) 0.003(3) -0.010(3) -0.010(3)
C103 0.013(3) 0.019(3) 0.023(3) -0.001(2) -0.005(3) -0.004(3)
C4 0.023(4) 0.026(3) 0.006(3) 0.000(2) 0.003(2) -0.010(3)
C16 0.026(4) 0.028(4) 0.011(3) 0.006(2) -0.006(3) -0.017(3)
C69 0.009(3) 0.032(4) 0.017(3) -0.001(3) 0.002(3) -0.003(3)
C26 0.018(3) 0.017(3) 0.012(3) 0.006(2) -0.003(2) -0.008(3)
C119 0.019(4) 0.025(4) 0.018(3) -0.006(3) 0.009(3) -0.010(3)
C68 0.021(4) 0.026(4) 0.023(3) 0.004(3) -0.004(3) -0.014(3)
C19 0.011(3) 0.022(3) 0.018(3) -0.011(2) 0.004(2) -0.003(3)
C23 0.018(3) 0.020(3) 0.011(3) 0.002(2) -0.005(2) -0.009(3)
C96 0.013(3) 0.023(3) 0.013(3) -0.004(2) 0.001(2) -0.003(3)
C58 0.023(4) 0.029(4) 0.018(3) 0.002(3) -0.008(3) -0.011(3)
C98 0.026(4) 0.023(3) 0.017(3) -0.005(2) -0.003(3) -0.013(3)
C91 0.022(4) 0.027(3) 0.010(3) 0.001(2) 0.002(3) -0.011(3)
C5 0.025(4) 0.019(3) 0.009(3) 0.001(2) -0.004(3) -0.008(3)
C97 0.022(4) 0.018(3) 0.018(3) 0.004(2) -0.007(3) -0.007(3)
C37 0.031(4) 0.025(3) 0.015(3) 0.002(3) 0.005(3) -0.019(3)
C59 0.015(3) 0.021(3) 0.007(3) 0.002(2) 0.000(2) -0.003(3)
C112 0.015(3) 0.030(4) 0.012(3) 0.002(2) -0.001(2) -0.010(3)
C14 0.033(4) 0.040(4) 0.017(3) -0.002(3) -0.005(3) -0.019(4)
C7 0.017(3) 0.025(3) 0.008(3) 0.002(2) 0.000(2) -0.010(3)
C18 0.014(3) 0.031(4) 0.021(3) 0.000(3) 0.006(3) -0.013(3)
C45 0.023(4) 0.022(3) 0.022(3) -0.005(3) -0.002(3) -0.008(3)
C73 0.018(4) 0.020(3) 0.022(3) 0.005(3) -0.001(3) -0.005(3)
C24 0.015(3) 0.018(3) 0.017(3) 0.001(2) -0.002(3) -0.005(3)
C77 0.012(4) 0.023(4) 0.037(4) -0.006(3) 0.006(3) 0.003(3)
C17 0.015(4) 0.036(4) 0.020(3) -0.005(3) -0.003(3) -0.014(3)
C11 0.028(4) 0.025(3) 0.016(3) -0.003(3) -0.002(3) -0.011(3)
C25 0.018(4) 0.022(3) 0.015(3) 0.006(2) -0.003(3) -0.013(3)
C49 0.031(4) 0.030(4) 0.019(3) 0.008(3) -0.007(3) -0.017(3)
C9 0.038(4) 0.029(4) 0.010(3) -0.003(2) 0.004(3) -0.023(3)
C88 0.030(4) 0.051(5) 0.024(3) -0.017(3) 0.005(3) -0.025(4)
C72 0.018(4) 0.028(4) 0.020(3) 0.007(3) -0.004(3) -0.009(3)
C71 0.014(3) 0.023(3) 0.018(3) 0.002(2) 0.001(3) -0.007(3)
C50 0.030(4) 0.026(4) 0.031(4) -0.008(3) -0.013(3) -0.010(3)
C27 0.018(4) 0.021(3) 0.016(3) 0.008(2) -0.001(3) -0.006(3)
C118 0.028(4) 0.011(3) 0.025(3) 0.002(2) 0.003(3) -0.008(3)
C114 0.039(5) 0.034(4) 0.020(3) -0.009(3) -0.003(3) -0.008(4)
C70 0.012(3) 0.029(4) 0.020(3) 0.013(3) -0.003(3) -0.008(3)
C113 0.025(4) 0.038(4) 0.013(3) 0.004(3) -0.005(3) -0.019(3)
C107 0.030(4) 0.026(4) 0.030(4) 0.001(3) -0.020(3) -0.008(3)
C74 0.025(4) 0.046(4) 0.015(3) -0.001(3) -0.005(3) -0.011(3)
C30 0.018(4) 0.024(3) 0.021(3) 0.013(3) -0.002(3) -0.003(3)
C87 0.028(4) 0.035(4) 0.024(3) -0.018(3) 0.007(3) -0.020(3)
C34 0.018(4) 0.041(4) 0.013(3) 0.000(3) 0.002(3) -0.009(3)
C31 0.016(3) 0.025(3) 0.016(3) 0.002(2) -0.002(3) -0.010(3)
C109 0.041(5) 0.020(4) 0.034(4) 0.000(3) -0.021(3) -0.004(3)
C13 0.043(5) 0.037(4) 0.014(3) -0.003(3) -0.009(3) -0.024(4)
C93 0.032(5) 0.038(4) 0.042(4) 0.004(3) 0.009(4) -0.017(4)
C78 0.015(4) 0.031(4) 0.055(5) -0.007(3) 0.013(3) -0.010(3)
C29 0.023(4) 0.019(3) 0.032(4) 0.013(3) 0.001(3) -0.006(3)
C8 0.022(4) 0.046(4) 0.029(4) -0.003(3) 0.000(3) -0.020(4)
C32 0.033(5) 0.056(5) 0.017(3) -0.008(3) 0.000(3) -0.022(4)
C28 0.055(6) 0.031(4) 0.031(4) 0.012(3) -0.020(4) -0.012(4)
C10 0.034(4) 0.045(4) 0.010(3) -0.003(3) 0.005(3) -0.027(4)
C111 0.024(4) 0.062(5) 0.023(4) 0.000(3) 0.000(3) -0.024(4)
C90 0.028(4) 0.049(5) 0.046(4) -0.033(4) 0.012(3) -0.023(4)
C51 0.026(4) 0.033(4) 0.039(4) -0.022(3) -0.006(3) -0.002(3)
C94 0.040(5) 0.055(5) 0.026(4) -0.009(3) 0.017(3) -0.031(4)
C110 0.041(5) 0.028(4) 0.039(4) -0.007(3) -0.026(4) 0.005(4)
C108 0.017(4) 0.035(4) 0.057(5) -0.017(3) -0.011(4) -0.001(3)
C33 0.037(5) 0.027(4) 0.014(3) 0.009(3) 0.010(3) -0.004(3)
C89 0.028(4) 0.020(4) 0.043(4) -0.013(3) 0.001(3) -0.006(3)
C54 0.032(5) 0.028(4) 0.080(6) -0.018(4) 0.022(4) -0.010(4)
C12 0.035(5) 0.034(4) 0.032(4) -0.009(3) -0.006(3) -0.015(4)
C92 0.047(6) 0.074(6) 0.021(4) 0.008(4) -0.009(4) -0.029(5)
C53 0.082(9) 0.037(6) 0.189(13) -0.006(7) 0.113(9) -0.004(6)
C52 0.086(10) 0.118(10) 0.190(14) -0.122(10) -0.096(10) 0.067(8)

loop_
_atom_type_symbol
_atom_type_description
_atom_type_scat_dispersion_real
_atom_type_scat_dispersion_imag
_atom_type_scat_source
C C 0.0033 0.0016 'International Tables Vol C Tables 4.2.6.8 and 6.1.1.4'
N N 0.0061 0.0033 'International Tables Vol C Tables 4.2.6.8 and 6.1.1.4'
O O 0.0106 0.0060 'International Tables Vol C Tables 4.2.6.8 and 6.1.1.4'
Pd Pd -0.9988 1.0072 'International Tables Vol C Tables 4.2.6.8 and 6.1.1.4'
Se Se -0.0929 2.2259 'International Tables Vol C Tables 4.2.6.8 and 6.1.1.4'
H H 0.0000 0.0000 'International Tables Vol C Tables 4.2.6.8 and 6.1.1.4'

loop_
_geom_angle_atom_site_label_1
_geom_angle_atom_site_label_2
_geom_angle_atom_site_label_3
_geom_angle
_geom_angle_site_symmetry_1
_geom_angle_site_symmetry_3
_geom_angle_publ_flag
N4 Pd4 O4 81.78(16) . . ?
N4 Pd4 Se4 88.04(12) . . ?
O4 Pd4 Se4 168.87(11) . . ?
N4 Pd4 Se5 176.49(12) . . ?
O4 Pd4 Se5 97.54(11) . . ?
Se4 Pd4 Se5 92.89(2) . . ?
N6 Pd6 O6 81.70(17) . . ?
N6 Pd6 Se6 87.12(14) . . ?
O6 Pd6 Se6 168.78(11) . . ?
N6 Pd6 Se4 178.86(14) . . ?
O6 Pd6 Se4 97.18(11) . . ?
Se6 Pd6 Se4 94.00(2) . . ?
N1 Pd1 O1 81.59(16) . . ?
N1 Pd1 Se1 88.66(12) . . ?
O1 Pd1 Se1 170.03(11) . . ?
N1 Pd1 Se2 177.53(14) . . ?
O1 Pd1 Se2 98.65(11) . . ?
Se1 Pd1 Se2 91.18(2) . . ?
N3 Pd3 O3 81.10(17) . . ?
N3 Pd3 Se3 87.45(13) . . ?
O3 Pd3 Se3 167.80(12) . . ?
N3 Pd3 Se1 176.65(13) . . ?
O3 Pd3 Se1 96.28(11) . . ?
Se3 Pd3 Se1 95.31(2) . . ?
N2 Pd2 O2 80.88(17) . . ?
N2 Pd2 Se2 87.49(14) . . ?
O2 Pd2 Se2 168.36(10) . . ?
N2 Pd2 Se3 177.11(13) . . ?
O2 Pd2 Se3 97.84(10) . . ?
Se2 Pd2 Se3 93.78(2) . . ?
N5 Pd5 O5 81.81(16) . . ?
N5 Pd5 Se5 87.79(12) . . ?
O5 Pd5 Se5 169.56(11) . . ?
N5 Pd5 Se6 179.19(13) . . ?
O5 Pd5 Se6 97.99(11) . . ?
Se5 Pd5 Se6 92.42(2) . . ?
C100 Se5 Pd5 93.17(16) . . ?
C100 Se5 Pd4 102.87(15) . . ?
Pd5 Se5 Pd4 99.50(2) . . ?
C40 Se2 Pd2 92.78(18) . . ?
C40 Se2 Pd1 102.32(16) . . ?
Pd2 Se2 Pd1 101.36(2) . . ?
C20 Se1 Pd1 93.29(15) . . ?
C20 Se1 Pd3 102.73(17) . . ?
Pd1 Se1 Pd3 94.42(2) . . ?
C116 Se6 Pd6 93.14(17) . . ?
C116 Se6 Pd5 102.50(16) . . ?
Pd6 Se6 Pd5 101.59(2) . . ?
C80 Se4 Pd4 92.33(16) . . ?
C80 Se4 Pd6 104.90(17) . . ?
Pd4 Se4 Pd6 95.21(2) . . ?
C56 Se3 Pd3 93.11(16) . . ?
C56 Se3 Pd2 102.19(15) . . ?
Pd3 Se3 Pd2 94.42(2) . . ?
C62 O4 Pd4 111.1(3) . . ?
C2 O1 Pd1 111.0(3) . . ?
C42 O3 Pd3 110.8(4) . . ?
C102 O6 Pd6 110.1(4) . . ?
C82 O5 Pd5 110.8(3) . . ?
C22 O2 Pd2 110.4(3) . . ?
C61 N4 C75 127.4(5) . . ?
C61 N4 Pd4 112.2(4) . . ?
C75 N4 Pd4 120.4(3) . . ?
C21 N2 C35 127.3(4) . . ?
C21 N2 Pd2 111.8(3) . . ?
C35 N2 Pd2 120.6(4) . . ?
C41 N3 C55 125.8(5) . . ?
C41 N3 Pd3 112.5(4) . . ?
C55 N3 Pd3 121.5(3) . . ?
C101 N6 C115 126.8(5) . . ?
C101 N6 Pd6 111.9(4) . . ?
C115 N6 Pd6 121.2(4) . . ?
C81 N5 C95 127.4(5) . . ?
C81 N5 Pd5 111.7(4) . . ?
C95 N5 Pd5 120.8(3) . . ?
C1 N1 C15 127.4(5) . . ?
C1 N1 Pd1 112.6(3) . . ?
C15 N1 Pd1 119.9(3) . . ?
C35 C40 C39 121.9(5) . . ?
C35 C40 Se2 119.6(4) . . ?
C39 C40 Se2 118.4(4) . . ?
N4 C61 C66 126.0(5) . . ?
N4 C61 C62 114.0(5) . . ?
C66 C61 C62 120.0(5) . . ?
C100 C95 N5 117.3(5) . . ?
C100 C95 C96 117.6(5) . . ?
N5 C95 C96 124.9(5) . . ?
O4 C62 C61 119.7(5) . . ?
O4 C62 C63 120.3(5) . . ?
C61 C62 C63 119.9(5) . . ?
C76 C75 N4 125.5(5) . . ?
C76 C75 C80 117.9(5) . . ?
N4 C75 C80 116.4(5) . . ?
C40 C35 C36 119.2(5) . . ?
C40 C35 N2 117.8(5) . . ?
C36 C35 N2 122.9(5) . . ?
O3 C42 C43 122.2(5) . . ?
O3 C42 C41 118.2(5) . . ?
C43 C42 C41 119.6(5) . . ?
C79 C80 C75 120.3(6) . . ?
C79 C80 Se4 119.0(4) . . ?
C75 C80 Se4 120.4(4) . . ?
C99 C100 C95 121.5(5) . . ?
C99 C100 Se5 118.5(4) . . ?
C95 C100 Se5 120.0(4) . . ?
C38 C39 C40 119.2(6) . . ?
N2 C21 C26 125.8(5) . . ?
N2 C21 C22 114.0(5) . . ?
C26 C21 C22 119.8(5) . . ?
C100 C99 C98 119.9(5) . . ?
C116 C115 N6 117.9(5) . . ?
C116 C115 C120 118.1(5) . . ?
N6 C115 C120 123.8(5) . . ?
C57 C56 C55 120.2(5) . . ?
C57 C56 Se3 120.7(4) . . ?
C55 C56 Se3 118.9(4) . . ?
C16 C15 N1 125.2(5) . . ?
C16 C15 C20 117.0(5) . . ?
N1 C15 C20 117.5(5) . . ?
C44 C43 C42 117.2(5) . . ?
C44 C43 C47 122.1(5) . . ?
C42 C43 C47 120.6(5) . . ?
O1 C2 C3 120.5(5) . . ?
O1 C2 C1 120.7(5) . . ?
C3 C2 C1 118.8(5) . . ?
N6 C101 C106 126.5(5) . . ?
N6 C101 C102 114.1(5) . . ?
C106 C101 C102 119.3(5) . . ?
N3 C55 C60 124.7(5) . . ?
N3 C55 C56 116.7(5) . . ?
C60 C55 C56 118.5(5) . . ?
N3 C41 C46 125.8(5) . . ?
N3 C41 C42 114.9(5) . . ?
C46 C41 C42 119.0(5) . . ?
N1 C1 C6 126.7(5) . . ?
N1 C1 C2 113.1(5) . . ?
C6 C1 C2 120.1(5) . . ?
C115 C116 C117 121.5(5) . . ?
C115 C116 Se6 119.1(4) . . ?
C117 C116 Se6 119.3(4) . . ?
O6 C102 C103 122.1(5) . . ?
O6 C102 C101 119.0(5) . . ?
C103 C102 C101 118.9(5) . . ?
N5 C81 C86 126.2(5) . . ?
N5 C81 C82 114.0(5) . . ?
C86 C81 C82 119.6(5) . . ?
C77 C76 C75 121.1(5) . . ?
O2 C22 C23 122.7(5) . . ?
O2 C22 C21 118.5(5) . . ?
C23 C22 C21 118.8(5) . . ?
C64 C63 C62 115.7(5) . . ?
C64 C63 C67 123.8(5) . . ?
C62 C63 C67 120.5(5) . . ?
O5 C82 C83 121.8(5) . . ?
O5 C82 C81 119.7(5) . . ?
C83 C82 C81 118.6(5) . . ?
C105 C106 C101 121.2(6) . . ?
C63 C64 C65 125.8(5) . . ?
C63 C67 C70 112.2(5) . . ?
C63 C67 C69 110.1(5) . . ?
C70 C67 C69 108.4(5) . . ?
C63 C67 C68 109.8(5) . . ?
C70 C67 C68 107.0(5) . . ?
C69 C67 C68 109.3(5) . . ?
C85 C86 C81 120.5(5) . . ?
C4 C3 C2 117.7(5) . . ?
C4 C3 C7 122.4(5) . . ?
C2 C3 C7 119.9(5) . . ?
C39 C38 C37 119.5(5) . . ?
C118 C117 C116 120.2(6) . . ?
C56 C57 C58 120.7(5) . . ?
C45 C46 C41 120.3(6) . . ?
C43 C47 C48 111.1(5) . . ?
C43 C47 C50 111.8(5) . . ?
C48 C47 C50 107.8(5) . . ?
C43 C47 C49 109.1(5) . . ?
C48 C47 C49 108.5(5) . . ?
C50 C47 C49 108.5(5) . . ?
C106 C105 C104 118.1(5) . . ?
C106 C105 C112 119.1(6) . . ?
C104 C105 C112 122.6(5) . . ?
C83 C84 C85 124.8(5) . . ?
C84 C83 C82 117.6(5) . . ?
C84 C83 C87 123.2(5) . . ?
C82 C83 C87 119.2(5) . . ?
C65 C66 C61 120.3(5) . . ?
C66 C65 C64 118.0(5) . . ?
C66 C65 C71 123.2(5) . . ?
C64 C65 C71 118.7(5) . . ?
C5 C6 C1 120.8(5) . . ?
C19 C20 C15 120.7(5) . . ?
C19 C20 Se1 119.4(4) . . ?
C15 C20 Se1 119.8(4) . . ?
C86 C85 C84 118.0(5) . . ?
C86 C85 C91 123.1(5) . . ?
C84 C85 C91 118.8(5) . . ?
C59 C60 C55 119.9(5) . . ?
C80 C79 C78 121.0(6) . . ?
C119 C120 C115 119.6(6) . . ?
C43 C44 C45 124.2(5) . . ?
C37 C36 C35 118.2(6) . . ?
C103 C104 C105 125.3(6) . . ?
C104 C103 C102 116.7(5) . . ?
C104 C103 C107 123.2(5) . . ?
C102 C103 C107 120.0(5) . . ?
C3 C4 C5 124.5(5) . . ?
C17 C16 C15 120.8(5) . . ?
C25 C26 C21 119.7(5) . . ?
C118 C119 C120 120.7(6) . . ?
C18 C19 C20 120.8(5) . . ?
C24 C23 C22 117.2(5) . . ?
C24 C23 C27 122.5(5) . . ?
C22 C23 C27 120.2(5) . . ?
C97 C96 C95 121.2(5) . . ?
C59 C58 C57 118.8(6) . . ?
C97 C98 C99 119.2(5) . . ?
C92 C91 C94 109.7(5) . . ?
C92 C91 C93 107.9(6) . . ?
C94 C91 C93 107.6(6) . . ?
C92 C91 C85 109.6(5) . . ?
C94 C91 C85 111.5(5) . . ?
C93 C91 C85 110.4(5) . . ?
C6 C5 C4 117.8(5) . . ?
C6 C5 C11 123.3(5) . . ?
C4 C5 C11 118.8(5) . . ?
C96 C97 C98 120.4(6) . . ?
C38 C37 C36 121.8(5) . . ?
C60 C59 C58 121.3(5) . . ?
C111 C112 C105 108.1(5) . . ?
C111 C112 C113 108.9(5) . . ?
C105 C112 C113 111.5(5) . . ?
C111 C112 C114 109.1(6) . . ?
C105 C112 C114 111.5(4) . . ?
C113 C112 C114 107.6(5) . . ?
C9 C7 C8 110.8(5) . . ?
C9 C7 C10 108.0(5) . . ?
C8 C7 C10 108.3(5) . . ?
C9 C7 C3 110.1(5) . . ?
C8 C7 C3 109.1(4) . . ?
C10 C7 C3 110.5(5) . . ?
C19 C18 C17 120.3(5) . . ?
C46 C45 C44 118.6(6) . . ?
C46 C45 C51 122.0(6) . . ?
C44 C45 C51 119.2(5) . . ?
C23 C24 C25 124.4(6) . . ?
C76 C77 C78 120.3(6) . . ?
C18 C17 C16 120.0(5) . . ?
C12 C11 C5 107.6(5) . . ?
C12 C11 C13 109.0(5) . . ?
C5 C11 C13 113.3(5) . . ?
C12 C11 C14 109.0(5) . . ?
C5 C11 C14 110.3(5) . . ?
C13 C11 C14 107.6(5) . . ?
C26 C25 C24 118.9(5) . . ?
C26 C25 C31 121.5(5) . . ?
C24 C25 C31 119.5(5) . . ?
C65 C71 C72 113.0(4) . . ?
C65 C71 C74 108.7(5) . . ?
C72 C71 C74 108.0(5) . . ?
C65 C71 C73 110.0(5) . . ?
C72 C71 C73 108.2(5) . . ?
C74 C71 C73 108.8(4) . . ?
C29 C27 C30 106.8(5) . . ?
C29 C27 C23 109.6(5) . . ?
C30 C27 C23 112.1(5) . . ?
C29 C27 C28 110.2(5) . . ?
C30 C27 C28 109.1(6) . . ?
C23 C27 C28 108.9(5) . . ?
C117 C118 C119 119.5(6) . . ?
C103 C107 C110 112.0(5) . . ?
C103 C107 C109 110.4(6) . . ?
C110 C107 C109 107.2(5) . . ?
C103 C107 C108 110.9(5) . . ?
C110 C107 C108 107.0(6) . . ?
C109 C107 C108 109.2(5) . . ?
C89 C87 C88 111.0(5) . . ?
C89 C87 C83 110.0(5) . . ?
C88 C87 C83 110.7(5) . . ?
C89 C87 C90 108.3(6) . . ?
C88 C87 C90 106.4(5) . . ?
C83 C87 C90 110.3(5) . . ?
C34 C31 C33 107.1(5) . . ?
C34 C31 C32 109.0(5) . . ?
C33 C31 C32 108.9(5) . . ?
C34 C31 C25 112.3(5) . . ?
C33 C31 C25 111.9(5) . . ?
C32 C31 C25 107.6(5) . . ?
C79 C78 C77 118.8(6) . . ?
C53 C51 C54 110.0(7) . . ?
C53 C51 C45 109.4(6) . . ?
C54 C51 C45 111.3(6) . . ?
C53 C51 C52 114.2(10) . . ?
C54 C51 C52 102.6(7) . . ?
C45 C51 C52 109.2(6) . . ?

loop_
_geom_bond_atom_site_label_1
_geom_bond_atom_site_label_2
_geom_bond_distance
_geom_bond_site_symmetry_2
_geom_bond_publ_flag
Pd4 N4 2.007(4) . ?
Pd4 O4 2.036(3) . ?
Pd4 Se4 2.3587(7) . ?
Pd4 Se5 2.4061(7) . ?
Pd6 N6 1.993(4) . ?
Pd6 O6 2.038(4) . ?
Pd6 Se6 2.3678(7) . ?
Pd6 Se4 2.4099(7) . ?
Pd1 N1 2.014(4) . ?
Pd1 O1 2.039(3) . ?
Pd1 Se1 2.3461(6) . ?
Pd1 Se2 2.4100(7) . ?
Pd3 N3 1.991(4) . ?
Pd3 O3 2.049(4) . ?
Pd3 Se3 2.3737(7) . ?
Pd3 Se1 2.4093(7) . ?
Pd2 N2 1.993(4) . ?
Pd2 O2 2.044(4) . ?
Pd2 Se2 2.3672(7) . ?
Pd2 Se3 2.4125(6) . ?
Pd5 N5 2.011(4) . ?
Pd5 O5 2.043(4) . ?
Pd5 Se5 2.3527(7) . ?
Pd5 Se6 2.4080(7) . ?
Se5 C100 1.925(6) . ?
Se2 C40 1.936(5) . ?
Se1 C20 1.923(6) . ?
Se6 C116 1.935(5) . ?
Se4 C80 1.933(6) . ?
Se3 C56 1.937(6) . ?
O4 C62 1.310(6) . ?
O1 C2 1.292(6) . ?
O3 C42 1.307(7) . ?
O6 C102 1.302(7) . ?
O5 C82 1.301(6) . ?
O2 C22 1.302(6) . ?
N4 C61 1.381(6) . ?
N4 C75 1.397(7) . ?
N2 C21 1.357(7) . ?
N2 C35 1.416(7) . ?
N3 C41 1.343(7) . ?
N3 C55 1.402(7) . ?
N6 C101 1.352(7) . ?
N6 C115 1.403(7) . ?
N5 C81 1.368(7) . ?
N5 C95 1.399(6) . ?
N1 C1 1.371(6) . ?
N1 C15 1.409(7) . ?
C40 C35 1.379(8) . ?
C40 C39 1.389(8) . ?
C61 C66 1.427(7) . ?
C61 C62 1.433(8) . ?
C95 C100 1.399(7) . ?
C95 C96 1.402(8) . ?
C62 C63 1.444(7) . ?
C75 C76 1.387(8) . ?
C75 C80 1.407(7) . ?
C35 C36 1.403(8) . ?
C42 C43 1.420(7) . ?
C42 C41 1.442(8) . ?
C80 C79 1.382(8) . ?
C100 C99 1.382(7) . ?
C39 C38 1.380(8) . ?
C21 C26 1.424(7) . ?
C21 C22 1.443(7) . ?
C99 C98 1.398(8) . ?
C115 C116 1.379(8) . ?
C115 C120 1.418(7) . ?
C56 C57 1.364(8) . ?
C56 C55 1.419(7) . ?
C15 C16 1.407(8) . ?
C15 C20 1.414(7) . ?
C43 C44 1.366(8) . ?
C43 C47 1.527(8) . ?
C2 C3 1.435(7) . ?
C2 C1 1.443(8) . ?
C101 C106 1.417(8) . ?
C101 C102 1.452(8) . ?
C55 C60 1.406(8) . ?
C41 C46 1.435(8) . ?
C1 C6 1.410(7) . ?
C116 C117 1.392(8) . ?
C102 C103 1.444(8) . ?
C81 C86 1.421(7) . ?
C81 C82 1.448(8) . ?
C76 C77 1.384(8) . ?
C22 C23 1.432(8) . ?
C63 C64 1.372(8) . ?
C63 C67 1.511(8) . ?
C82 C83 1.436(7) . ?
C106 C105 1.363(8) . ?
C64 C65 1.424(8) . ?
C67 C70 1.534(7) . ?
C67 C69 1.535(8) . ?
C67 C68 1.537(8) . ?
C86 C85 1.361(8) . ?
C3 C4 1.378(8) . ?
C3 C7 1.543(7) . ?
C38 C37 1.382(9) . ?
C117 C118 1.379(8) . ?
C57 C58 1.397(8) . ?
C46 C45 1.354(8) . ?
C47 C48 1.528(8) . ?
C47 C50 1.532(8) . ?
C47 C49 1.534(7) . ?
C105 C104 1.412(8) . ?
C105 C112 1.531(8) . ?
C84 C83 1.346(8) . ?
C84 C85 1.436(8) . ?
C83 C87 1.543(8) . ?
C66 C65 1.364(7) . ?
C65 C71 1.514(7) . ?
C6 C5 1.389(7) . ?
C20 C19 1.386(7) . ?
C85 C91 1.531(7) . ?
C60 C59 1.367(8) . ?
C79 C78 1.384(9) . ?
C120 C119 1.401(8) . ?
C44 C45 1.429(9) . ?
C36 C37 1.397(8) . ?
C104 C103 1.370(8) . ?
C103 C107 1.526(9) . ?
C4 C5 1.416(8) . ?
C16 C17 1.393(8) . ?
C26 C25 1.363(8) . ?
C119 C118 1.382(9) . ?
C19 C18 1.361(8) . ?
C23 C24 1.358(7) . ?
C23 C27 1.538(7) . ?
C96 C97 1.378(8) . ?
C58 C59 1.395(8) . ?
C98 C97 1.396(8) . ?
C91 C92 1.492(8) . ?
C91 C94 1.523(8) . ?
C91 C93 1.523(9) . ?
C5 C11 1.522(8) . ?
C112 C111 1.520(8) . ?
C112 C113 1.534(8) . ?
C112 C114 1.534(8) . ?
C14 C11 1.534(8) . ?
C7 C9 1.507(8) . ?
C7 C8 1.520(8) . ?
C7 C10 1.543(7) . ?
C18 C17 1.381(8) . ?
C45 C51 1.532(9) . ?
C73 C71 1.556(8) . ?
C24 C25 1.426(7) . ?
C77 C78 1.393(8) . ?
C11 C12 1.521(9) . ?
C11 C13 1.528(8) . ?
C25 C31 1.540(8) . ?
C88 C87 1.536(9) . ?
C72 C71 1.521(8) . ?
C71 C74 1.541(8) . ?
C27 C29 1.518(8) . ?
C27 C30 1.521(8) . ?
C27 C28 1.541(9) . ?
C107 C110 1.526(8) . ?
C107 C109 1.536(8) . ?
C107 C108 1.543(9) . ?
C87 C89 1.526(8) . ?
C87 C90 1.554(8) . ?
C34 C31 1.522(8) . ?
C31 C33 1.526(8) . ?
C31 C32 1.536(8) . ?
C51 C53 1.455(10) . ?
C51 C54 1.522(9) . ?
C51 C52 1.533(12) . ?

loop_
_platon_squeeze_void_nr
_platon_squeeze_void_average_x
_platon_squeeze_void_average_y
_platon_squeeze_void_average_z
_platon_squeeze_void_volume
_platon_squeeze_void_count_electrons
_platon_squeeze_void_content
1 0.000 0.500 0.000 41 3 ' '
2 -0.021 0.215 0.051 10 1 ' '
3 0.000 0.500 0.500 257 74 ' '
4 0.000 0.000 0.500 20 2 ' '
5 0.021 0.785 0.949 10 1 ' '
6 0.055 0.764 0.231 7 1 ' '
7 0.220 1.032 0.645 49 5 ' '
8 0.200 0.805 0.844 47 5 ' '
9 0.500 0.000 1.000 415 92 ' '
10 0.236 0.270 0.654 9 1 ' '
11 0.336 0.425 0.988 11 1 ' '
12 0.488 0.589 0.928 15 1 ' '
13 0.512 0.411 0.072 15 1 ' '
14 0.664 0.575 0.012 8 0 ' '
15 0.780 0.968 0.355 49 5 ' '
16 0.799 0.195 0.156 47 5 ' '
17 0.764 0.730 0.346 8 1 ' '
18 0.944 0.236 0.769 7 1 ' '
